data_7717385
loop_
_publ_author_name
'Obey, Tom J. N.'
'Nichol, Gary S.'
'Love, Jason B.'

_publ_section_title
;
 Controlled and sequential single-electron reduction of the uranyl
 dication.
;
_journal_issue 39
_journal_name_full 'Dalton transactions (Cambridge, England : 2003)'
_journal_page_first 16229
_journal_page_last 16240
_journal_paper_doi 10.1039/d4dt02367f
_journal_volume 53
_journal_year 2024
_chemical_formula_moiety 'C92 H114 Cl2 N16 O4 U2 Y2'
_chemical_formula_sum 'C92 H114 Cl2 N16 O4 U2 Y2'
_chemical_formula_weight 2232.77
_chemical_properties_physical Air-sensitive,Moisture-sensitive
_space_group_crystal_system monoclinic
_space_group_IT_number 14
_space_group_name_Hall '-P 2yn'
_space_group_name_H-M_alt 'P 1 21/n 1'
_atom_sites_solution_hydrogens geom
_atom_sites_solution_primary dual
_audit_creation_date 2023-11-24
_audit_creation_method
;
Olex2 1.3
(compiled 2020.11.12 svn.r5f609507 for OlexSys, GUI svn.r6408)
;
_audit_update_record
;
2023-12-11 deposited with the CCDC.	2024-09-20 downloaded from the CCDC.
;
_cell_angle_alpha 90
_cell_angle_beta 104.439(2)
_cell_angle_gamma 90
_cell_formula_units_Z 2
_cell_length_a 17.5026(9)
_cell_length_b 17.0392(9)
_cell_length_c 17.5819(9)
_cell_measurement_reflns_used 9882
_cell_measurement_temperature 100.0
_cell_measurement_theta_max 26.287
_cell_measurement_theta_min 2.240
_cell_volume 5077.8(5)
_computing_cell_refinement 'SAINT V8.40B (?, 2016)'
_computing_data_reduction 'SAINT V8.40B (?, 2016)'
_computing_molecular_graphics 'Olex2 1.3 (Dolomanov et al., 2009)'
_computing_publication_material 'Olex2 1.3 (Dolomanov et al., 2009)'
_computing_structure_refinement 'SHELXL 2018/3 (Sheldrick, 2015)'
_computing_structure_solution 'SHELXT 2018/2 (Sheldrick, 2018)'
_diffrn_ambient_temperature 100.0
_diffrn_measured_fraction_theta_full 0.998
_diffrn_measured_fraction_theta_max 0.998
_diffrn_measurement_device_type 'Bruker APEX-II CCD'
_diffrn_measurement_method '\f and \w scans'
_diffrn_radiation_type MoK\a
_diffrn_radiation_wavelength 0.71073
_diffrn_reflns_av_R_equivalents 0.0889
_diffrn_reflns_av_unetI/netI 0.0327
_diffrn_reflns_Laue_measured_fraction_full 0.998
_diffrn_reflns_Laue_measured_fraction_max 0.998
_diffrn_reflns_limit_h_max 21
_diffrn_reflns_limit_h_min -21
_diffrn_reflns_limit_k_max 21
_diffrn_reflns_limit_k_min -21
_diffrn_reflns_limit_l_max 21
_diffrn_reflns_limit_l_min -21
_diffrn_reflns_number 176971
_diffrn_reflns_point_group_measured_fraction_full 0.998
_diffrn_reflns_point_group_measured_fraction_max 0.998
_diffrn_reflns_theta_full 25.242
_diffrn_reflns_theta_max 26.418
_diffrn_reflns_theta_min 2.241
_diffrn_source_current 1.4
_diffrn_source_power 0.07
_diffrn_source_voltage 50.0
_diffrn_standards_number 0
_exptl_absorpt_coefficient_mu 4.416
_exptl_absorpt_correction_T_max 0.7454
_exptl_absorpt_correction_T_min 0.6896
_exptl_absorpt_correction_type empirical
_exptl_absorpt_process_details
;
SADABS-2016/2 (Bruker,2016/2) was used for absorption correction.
wR2(int) was 0.0803 before and 0.0702 after correction.
The Ratio of minimum to maximum transmission is 0.9251.
The \l/2 correction factor is Not present.
;
_exptl_crystal_colour orange
_exptl_crystal_colour_primary orange
_exptl_crystal_density_diffrn 1.460
_exptl_crystal_description prism
_exptl_crystal_F_000 2212
_exptl_crystal_recrystallization_method 'Re-crystallisation from solvent: Pyridene, hexane'
_exptl_crystal_size_max 0.055
_exptl_crystal_size_mid 0.049
_exptl_crystal_size_min 0.022
_refine_diff_density_max 1.059
_refine_diff_density_min -0.963
_refine_diff_density_rms 0.117
_refine_ls_extinction_method none
_refine_ls_goodness_of_fit_ref 1.070
_refine_ls_hydrogen_treatment constr
_refine_ls_matrix_type full
_refine_ls_number_parameters 533
_refine_ls_number_reflns 10409
_refine_ls_number_restraints 0
_refine_ls_restrained_S_all 1.070
_refine_ls_R_factor_all 0.0419
_refine_ls_R_factor_gt 0.0302
_refine_ls_shift/su_max 0.002
_refine_ls_shift/su_mean 0.000
_refine_ls_structure_factor_coef Fsqd
_refine_ls_weighting_details 'w=1/[\s^2^(Fo^2^)+(0.0190P)^2^+17.6030P] where P=(Fo^2^+2Fc^2^)/3'
_refine_ls_weighting_scheme calc
_refine_ls_wR_factor_gt 0.0626
_refine_ls_wR_factor_ref 0.0666
_reflns_Friedel_coverage 0.000
_reflns_number_gt 8731
_reflns_number_total 10409
_reflns_threshold_expression 'I > 2\s(I)'
_cod_data_source_file d4dt02367f2.cif
_cod_data_source_block mo_jl23017_0m
_cod_database_code 7717385
_shelx_shelxl_version_number 2018/3
_shelx_space_group_comment
;
The symmetry employed for this shelxl refinement is uniquely defined
by the following loop, which should always be used as a source of
symmetry information in preference to the above space-group names.
They are only intended as comments.
;
_shelx_estimated_absorpt_t_max 0.909
_shelx_estimated_absorpt_t_min 0.793
_olex2_refinement_description
;
1. Fixed Uiso
 At 1.2 times of:
  All C(H) groups, All C(H,H) groups
 At 1.5 times of:
  All C(H,H,H) groups
2.a Ternary CH refined with riding coordinates:
 C31(H31), C20(H20), C9(H9)
2.b Secondary CH2 refined with riding coordinates:
 C21(H21A,H21B), C32(H32A,H32B), C2(H2A,H2B), C25(H25A,H25B), C36(H36A,H36B),
 C22(H22A,H22B), C34(H34A,H34B), C33(H33A,H33B), C35(H35A,H35B), C14(H14A,H14B),
  C23(H23A,H23B), C10(H10A,H10B), C24(H24A,H24B), C11(H11A,H11B), C13(H13A,
 H13B), C12(H12A,H12B)
2.c Aromatic/amide H refined with riding coordinates:
 C30(H30), C17(H17), C19(H19), C37(H37), C27(H27), C16(H16), C28(H28), C8(H8),
 C5(H5), C42(H42), C6(H6), C38(H38), C41(H41), C40(H40), C46(H46), C39(H39),
 C44(H44), C43(H43), C45(H45)
2.d Idealised Me refined as rotating group:
 C1(H1A,H1B,H1C)
;
_smtbx_masks_void_probe_radius 1.2
_smtbx_masks_void_truncation_radius 1.2
_olex2_submission_special_instructions 'No special instructions were received'

loop_
_space_group_symop_operation_xyz
'x, y, z'
'-x+1/2, y+1/2, -z+1/2'
'-x, -y, -z'
'x-1/2, -y-1/2, z-1/2'

loop_
_atom_site_label
_atom_site_type_symbol
_atom_site_fract_x
_atom_site_fract_y
_atom_site_fract_z
_atom_site_U_iso_or_equiv
_atom_site_adp_type
_atom_site_occupancy
_atom_site_site_symmetry_order
_atom_site_calc_flag
_atom_site_refinement_flags_posn
_atom_site_refinement_flags_adp
_atom_site_refinement_flags_occupancy
_atom_site_disorder_assembly
_atom_site_disorder_group
U1 U 0.54394(2) 0.56309(2) 0.44725(2) 0.01158(4) Uani 1 1 d . . . . .
Y1 Y 0.59049(2) 0.71737(2) 0.32424(2) 0.01337(8) Uani 1 1 d . . . . .
Cl1 Cl 0.47640(6) 0.69787(6) 0.19656(6) 0.0195(2) Uani 1 1 d . . . . .
O1 O 0.54521(15) 0.59894(15) 0.34506(15) 0.0137(5) Uani 1 1 d . . . . .
O2 O 0.54729(15) 0.53670(15) 0.55514(15) 0.0136(5) Uani 1 1 d . . . . .
N3 N 0.68555(18) 0.58520(18) 0.48173(18) 0.0135(7) Uani 1 1 d . . . . .
N4 N 0.61701(19) 0.44386(18) 0.41271(18) 0.0148(7) Uani 1 1 d . . . . .
N5 N 0.57161(18) 0.70552(18) 0.47539(18) 0.0139(7) Uani 1 1 d . . . . .
N6 N 0.41532(19) 0.64389(19) 0.42170(19) 0.0157(7) Uani 1 1 d . . . . .
N7 N 0.6902(2) 0.63313(19) 0.28654(19) 0.0181(7) Uani 1 1 d . . . . .
N1 N 0.70577(19) 0.77675(18) 0.40395(18) 0.0142(7) Uani 1 1 d . . . . .
N2 N 0.65339(19) 0.80981(19) 0.24257(19) 0.0166(7) Uani 1 1 d . . . . .
N8 N 0.5196(2) 0.8417(2) 0.33623(19) 0.0185(7) Uani 1 1 d . . . . .
C31 C 0.5804(2) 0.3739(2) 0.3686(2) 0.0182(9) Uani 1 1 d . . . . .
H31 H 0.539713 0.354128 0.395002 0.022 Uiso 1 1 calc R U . . .
C30 C 0.6928(2) 0.4513(2) 0.4348(2) 0.0145(8) Uani 1 1 d . . . . .
H30 H 0.724849 0.409404 0.425008 0.017 Uiso 1 1 calc R U . . .
C18 C 0.5034(2) 0.7457(2) 0.4804(2) 0.0132(8) Uani 1 1 d . . . . .
C20 C 0.3348(2) 0.6146(2) 0.3874(2) 0.0183(8) Uani 1 1 d . . . . .
H20 H 0.327187 0.567213 0.418240 0.022 Uiso 1 1 calc R U . . .
C15 C 0.6327(2) 0.7443(2) 0.5253(2) 0.0145(8) Uani 1 1 d . . . . .
C26 C 0.7381(2) 0.6383(2) 0.5223(2) 0.0153(8) Uani 1 1 d . . . . .
C29 C 0.7299(2) 0.5197(2) 0.4730(2) 0.0157(8) Uani 1 1 d . . . . .
C17 C 0.5230(2) 0.8101(2) 0.5289(2) 0.0168(8) Uani 1 1 d . . . . .
H17 H 0.487580 0.847987 0.540286 0.020 Uiso 1 1 calc R U . . .
C19 C 0.4270(2) 0.7150(2) 0.4473(2) 0.0159(8) Uani 1 1 d . . . . .
H19 H 0.382597 0.748080 0.443849 0.019 Uiso 1 1 calc R U . . .
C3 C 0.7192(2) 0.7231(2) 0.5377(2) 0.0141(8) Uani 1 1 d . . . . .
C37 C 0.7662(2) 0.6272(2) 0.3243(2) 0.0216(9) Uani 1 1 d . . . . .
H37 H 0.784540 0.655625 0.371858 0.026 Uiso 1 1 calc R U . . .
C27 C 0.8148(2) 0.6074(2) 0.5401(2) 0.0186(9) Uani 1 1 d . . . . .
H27 H 0.861587 0.632951 0.568224 0.022 Uiso 1 1 calc R U . . .
C7 C 0.7508(2) 0.8193(2) 0.3635(2) 0.0174(8) Uani 1 1 d . . . . .
C4 C 0.7503(2) 0.7707(2) 0.4789(2) 0.0148(8) Uani 1 1 d . . . . .
C16 C 0.6048(2) 0.8090(2) 0.5580(2) 0.0168(8) Uani 1 1 d . . . . .
H16 H 0.635593 0.845612 0.593536 0.020 Uiso 1 1 calc R U . . .
C21 C 0.2685(2) 0.6718(2) 0.3901(2) 0.0192(9) Uani 1 1 d . . . . .
H21A H 0.274926 0.720168 0.361088 0.023 Uiso 1 1 calc R U . . .
H21B H 0.271940 0.686468 0.445332 0.023 Uiso 1 1 calc R U . . .
C32 C 0.6359(3) 0.3060(2) 0.3655(2) 0.0218(9) Uani 1 1 d . . . . .
H32A H 0.662282 0.289320 0.419634 0.026 Uiso 1 1 calc R U . . .
H32B H 0.677108 0.323452 0.339619 0.026 Uiso 1 1 calc R U . . .
C28 C 0.8092(2) 0.5321(2) 0.5088(2) 0.0199(9) Uani 1 1 d . . . . .
H28 H 0.851275 0.496182 0.511319 0.024 Uiso 1 1 calc R U . . .
C2 C 0.7633(2) 0.7439(2) 0.6227(2) 0.0170(8) Uani 1 1 d . . . . .
H2A H 0.820554 0.735646 0.629139 0.020 Uiso 1 1 calc R U . . .
H2B H 0.754971 0.800166 0.632156 0.020 Uiso 1 1 calc R U . . .
C25 C 0.3283(2) 0.5877(3) 0.3035(2) 0.0232(9) Uani 1 1 d . . . . .
H25A H 0.369818 0.548462 0.302927 0.028 Uiso 1 1 calc R U . . .
H25B H 0.336237 0.633033 0.271096 0.028 Uiso 1 1 calc R U . . .
C8 C 0.7201(2) 0.8361(2) 0.2830(2) 0.0175(8) Uani 1 1 d . . . . .
H8 H 0.750161 0.868444 0.257410 0.021 Uiso 1 1 calc R U . . .
C5 C 0.8228(2) 0.8078(2) 0.4876(2) 0.0209(9) Uani 1 1 d . . . . .
H5 H 0.864064 0.811233 0.534275 0.025 Uiso 1 1 calc R U . . .
C36 C 0.5372(3) 0.3977(3) 0.2855(3) 0.0278(10) Uani 1 1 d . . . . .
H36A H 0.575696 0.418196 0.257646 0.033 Uiso 1 1 calc R U . . .
H36B H 0.499258 0.440215 0.287839 0.033 Uiso 1 1 calc R U . . .
C42 C 0.4403(3) 0.8464(3) 0.3153(2) 0.0238(9) Uani 1 1 d . . . . .
H42 H 0.411282 0.804603 0.285821 0.029 Uiso 1 1 calc R U . . .
C22 C 0.1872(2) 0.6359(3) 0.3539(2) 0.0232(9) Uani 1 1 d . . . . .
H22A H 0.178313 0.591068 0.386421 0.028 Uiso 1 1 calc R U . . .
H22B H 0.145836 0.675590 0.353647 0.028 Uiso 1 1 calc R U . . .
C1 C 0.7362(3) 0.6951(3) 0.6836(2) 0.0231(9) Uani 1 1 d . . . . .
H1A H 0.746935 0.639526 0.676363 0.035 Uiso 1 1 calc R U . . .
H1B H 0.679446 0.702638 0.677243 0.035 Uiso 1 1 calc R U . . .
H1C H 0.764772 0.711750 0.736378 0.035 Uiso 1 1 calc R U . . .
C6 C 0.8231(2) 0.8389(2) 0.4142(2) 0.0212(9) Uani 1 1 d . . . . .
H6 H 0.864494 0.867859 0.401351 0.025 Uiso 1 1 calc R U . . .
C9 C 0.6294(2) 0.8373(2) 0.1607(2) 0.0216(9) Uani 1 1 d . . . . .
H9 H 0.670546 0.874845 0.152484 0.026 Uiso 1 1 calc R U . . .
C38 C 0.8197(3) 0.5818(3) 0.2977(3) 0.0263(10) Uani 1 1 d . . . . .
H38 H 0.873051 0.578390 0.327162 0.032 Uiso 1 1 calc R U . . .
C41 C 0.6662(3) 0.5916(3) 0.2203(3) 0.0289(10) Uani 1 1 d . . . . .
H41 H 0.611960 0.593503 0.193409 0.035 Uiso 1 1 calc R U . . .
C40 C 0.7156(3) 0.5463(3) 0.1892(3) 0.0357(12) Uani 1 1 d . . . . .
H40 H 0.696109 0.518514 0.141507 0.043 Uiso 1 1 calc R U . . .
C46 C 0.5586(3) 0.9027(3) 0.3753(3) 0.0240(9) Uani 1 1 d . . . . .
H46 H 0.614619 0.900782 0.389772 0.029 Uiso 1 1 calc R U . . .
C34 C 0.5478(3) 0.2595(3) 0.2378(3) 0.0287(10) Uani 1 1 d . . . . .
H34A H 0.516847 0.214302 0.211086 0.034 Uiso 1 1 calc R U . . .
H34B H 0.586402 0.274377 0.207602 0.034 Uiso 1 1 calc R U . . .
C33 C 0.5911(3) 0.2363(3) 0.3203(3) 0.0275(10) Uani 1 1 d . . . . .
H33A H 0.628795 0.193592 0.318004 0.033 Uiso 1 1 calc R U . . .
H33B H 0.552758 0.216237 0.348570 0.033 Uiso 1 1 calc R U . . .
C39 C 0.7948(3) 0.5419(3) 0.2287(3) 0.0347(12) Uani 1 1 d . . . . .
H39 H 0.830719 0.511889 0.208126 0.042 Uiso 1 1 calc R U . . .
C35 C 0.4930(3) 0.3281(3) 0.2400(3) 0.0383(13) Uani 1 1 d . . . . .
H35A H 0.451019 0.311062 0.265060 0.046 Uiso 1 1 calc R U . . .
H35B H 0.467599 0.344718 0.185663 0.046 Uiso 1 1 calc R U . . .
C14 C 0.6254(3) 0.7700(3) 0.1036(2) 0.0265(10) Uani 1 1 d . . . . .
H14A H 0.587213 0.730314 0.112456 0.032 Uiso 1 1 calc R U . . .
H14B H 0.677765 0.744670 0.112657 0.032 Uiso 1 1 calc R U . . .
C23 C 0.1809(3) 0.6083(3) 0.2712(3) 0.0265(10) Uani 1 1 d . . . . .
H23A H 0.183669 0.653943 0.237188 0.032 Uiso 1 1 calc R U . . .
H23B H 0.129380 0.582114 0.250644 0.032 Uiso 1 1 calc R U . . .
C10 C 0.5513(3) 0.8816(3) 0.1460(3) 0.0268(10) Uani 1 1 d . . . . .
H10A H 0.509814 0.846419 0.155973 0.032 Uiso 1 1 calc R U . . .
H10B H 0.556772 0.926617 0.182634 0.032 Uiso 1 1 calc R U . . .
C24 C 0.2469(3) 0.5515(3) 0.2690(3) 0.0308(11) Uani 1 1 d . . . . .
H24A H 0.242841 0.535705 0.213971 0.037 Uiso 1 1 calc R U . . .
H24B H 0.241003 0.503769 0.299139 0.037 Uiso 1 1 calc R U . . .
C44 C 0.4407(3) 0.9712(3) 0.3761(3) 0.0334(11) Uani 1 1 d . . . . .
H44 H 0.413902 1.014957 0.390738 0.040 Uiso 1 1 calc R U . . .
C43 C 0.3992(3) 0.9095(3) 0.3347(3) 0.0311(11) Uani 1 1 d . . . . .
H43 H 0.343131 0.910229 0.319735 0.037 Uiso 1 1 calc R U . . .
C45 C 0.5221(3) 0.9683(3) 0.3957(3) 0.0309(11) Uani 1 1 d . . . . .
H45 H 0.552335 1.010589 0.422875 0.037 Uiso 1 1 calc R U . . .
C11 C 0.5273(3) 0.9111(3) 0.0616(3) 0.0379(13) Uani 1 1 d . . . . .
H11A H 0.475226 0.937219 0.052213 0.045 Uiso 1 1 calc R U . . .
H11B H 0.566135 0.950539 0.053655 0.045 Uiso 1 1 calc R U . . .
C13 C 0.5998(3) 0.7996(4) 0.0187(3) 0.0411(13) Uani 1 1 d . . . . .
H13A H 0.641725 0.833657 0.007871 0.049 Uiso 1 1 calc R U . . .
H13B H 0.593049 0.754301 -0.017601 0.049 Uiso 1 1 calc R U . . .
C12 C 0.5228(3) 0.8456(4) 0.0037(3) 0.0481(16) Uani 1 1 d . . . . .
H12A H 0.510634 0.867614 -0.050105 0.058 Uiso 1 1 calc R U . . .
H12B H 0.479376 0.809661 0.007187 0.058 Uiso 1 1 calc R U . . .

loop_
_atom_site_aniso_label
_atom_site_aniso_U_11
_atom_site_aniso_U_22
_atom_site_aniso_U_33
_atom_site_aniso_U_23
_atom_site_aniso_U_13
_atom_site_aniso_U_12
U1 0.01156(7) 0.01040(7) 0.01361(7) 0.00086(6) 0.00470(5) 0.00021(6)
Y1 0.01335(18) 0.01287(17) 0.01442(18) 0.00099(14) 0.00449(14) -0.00011(14)
Cl1 0.0183(5) 0.0211(5) 0.0177(5) 0.0028(4) 0.0020(4) -0.0002(4)
O1 0.0155(14) 0.0111(13) 0.0146(13) -0.0010(11) 0.0041(11) -0.0002(11)
O2 0.0147(14) 0.0114(13) 0.0146(13) -0.0012(10) 0.0037(11) -0.0042(11)
N3 0.0133(16) 0.0131(16) 0.0159(16) 0.0008(12) 0.0070(13) 0.0026(13)
N4 0.0175(17) 0.0127(16) 0.0159(16) -0.0004(13) 0.0076(13) 0.0006(13)
N5 0.0127(16) 0.0140(16) 0.0158(16) 0.0001(13) 0.0051(13) 0.0010(13)
N6 0.0151(17) 0.0156(17) 0.0165(17) 0.0010(13) 0.0043(14) 0.0007(13)
N7 0.0198(18) 0.0174(17) 0.0194(18) 0.0020(14) 0.0091(15) 0.0000(14)
N1 0.0168(17) 0.0131(16) 0.0145(16) 0.0025(13) 0.0071(13) -0.0015(13)
N2 0.0168(17) 0.0163(16) 0.0184(17) 0.0035(14) 0.0076(14) 0.0004(14)
N8 0.0211(18) 0.0195(18) 0.0159(17) 0.0040(14) 0.0065(14) 0.0049(15)
C31 0.021(2) 0.0125(19) 0.023(2) -0.0047(16) 0.0079(17) -0.0015(16)
C30 0.0156(19) 0.015(2) 0.0158(19) -0.0016(15) 0.0094(16) 0.0028(15)
C18 0.0142(19) 0.0144(19) 0.0120(19) 0.0039(15) 0.0053(15) 0.0034(15)
C20 0.014(2) 0.018(2) 0.022(2) 0.0034(16) 0.0031(17) 0.0008(16)
C15 0.017(2) 0.0152(19) 0.0128(19) 0.0013(15) 0.0060(16) -0.0009(16)
C26 0.0134(19) 0.019(2) 0.0143(19) 0.0012(16) 0.0058(16) -0.0002(16)
C29 0.015(2) 0.016(2) 0.017(2) 0.0006(16) 0.0070(16) 0.0019(16)
C17 0.020(2) 0.0123(19) 0.019(2) -0.0009(16) 0.0074(17) 0.0028(16)
C19 0.016(2) 0.017(2) 0.0154(19) 0.0067(16) 0.0065(16) 0.0041(16)
C3 0.0111(19) 0.0152(19) 0.017(2) 0.0004(15) 0.0051(15) -0.0019(15)
C37 0.024(2) 0.020(2) 0.022(2) 0.0011(17) 0.0076(18) 0.0010(18)
C27 0.0102(19) 0.021(2) 0.024(2) -0.0033(17) 0.0026(17) -0.0023(16)
C7 0.016(2) 0.015(2) 0.022(2) 0.0018(16) 0.0066(17) -0.0010(16)
C4 0.017(2) 0.0120(18) 0.0159(19) -0.0005(15) 0.0056(16) 0.0025(15)
C16 0.018(2) 0.0143(19) 0.017(2) -0.0028(16) 0.0035(16) -0.0005(16)
C21 0.014(2) 0.023(2) 0.018(2) 0.0007(17) -0.0006(16) 0.0014(16)
C32 0.028(2) 0.016(2) 0.020(2) -0.0011(17) 0.0039(18) 0.0041(18)
C28 0.014(2) 0.019(2) 0.026(2) 0.0050(17) 0.0047(17) 0.0041(16)
C2 0.017(2) 0.0155(19) 0.018(2) -0.0035(16) 0.0026(16) 0.0008(16)
C25 0.018(2) 0.028(2) 0.023(2) -0.0031(18) 0.0044(18) -0.0025(18)
C8 0.025(2) 0.0132(19) 0.018(2) 0.0044(16) 0.0125(17) -0.0015(16)
C5 0.015(2) 0.024(2) 0.022(2) -0.0020(18) 0.0030(17) -0.0041(17)
C36 0.029(3) 0.024(2) 0.025(2) -0.0058(19) -0.003(2) 0.0035(19)
C42 0.024(2) 0.023(2) 0.022(2) 0.0024(18) 0.0021(18) 0.0071(18)
C22 0.013(2) 0.027(2) 0.028(2) 0.0037(18) 0.0022(18) 0.0021(17)
C1 0.026(2) 0.024(2) 0.019(2) -0.0003(17) 0.0040(18) -0.0012(18)
C6 0.017(2) 0.020(2) 0.029(2) -0.0029(18) 0.0108(18) -0.0079(17)
C9 0.017(2) 0.025(2) 0.024(2) 0.0097(18) 0.0061(17) -0.0014(17)
C38 0.019(2) 0.025(2) 0.036(3) 0.0031(19) 0.0082(19) 0.0054(18)
C41 0.025(2) 0.029(2) 0.031(3) -0.007(2) 0.003(2) 0.0033(19)
C40 0.038(3) 0.029(3) 0.039(3) -0.014(2) 0.009(2) 0.006(2)
C46 0.025(2) 0.022(2) 0.026(2) -0.0012(18) 0.0081(19) -0.0001(18)
C34 0.038(3) 0.024(2) 0.024(2) -0.0115(19) 0.007(2) -0.005(2)
C33 0.033(3) 0.020(2) 0.031(2) -0.0058(19) 0.011(2) -0.0014(19)
C39 0.035(3) 0.027(3) 0.049(3) -0.006(2) 0.022(2) 0.008(2)
C35 0.041(3) 0.033(3) 0.032(3) -0.014(2) -0.007(2) 0.004(2)
C14 0.024(2) 0.033(3) 0.023(2) 0.0017(19) 0.0079(19) -0.005(2)
C23 0.021(2) 0.034(3) 0.022(2) 0.0005(19) 0.0002(18) -0.0041(19)
C10 0.021(2) 0.025(2) 0.036(3) 0.013(2) 0.008(2) -0.0008(18)
C24 0.023(2) 0.040(3) 0.028(2) -0.016(2) 0.0042(19) -0.004(2)
C44 0.044(3) 0.026(2) 0.029(3) -0.001(2) 0.007(2) 0.014(2)
C43 0.031(3) 0.032(3) 0.030(3) 0.003(2) 0.006(2) 0.013(2)
C45 0.038(3) 0.020(2) 0.033(3) -0.003(2) 0.007(2) 0.001(2)
C11 0.022(2) 0.050(3) 0.040(3) 0.029(3) 0.004(2) 0.000(2)
C13 0.036(3) 0.065(4) 0.025(3) 0.005(2) 0.012(2) -0.009(3)
C12 0.028(3) 0.090(5) 0.024(3) 0.024(3) 0.000(2) -0.008(3)

loop_
_atom_type_symbol
_atom_type_description
_atom_type_scat_dispersion_real
_atom_type_scat_dispersion_imag
_atom_type_scat_source
C C 0.0033 0.0016 'International Tables Vol C Tables 4.2.6.8 and 6.1.1.4'
H H 0.0000 0.0000 'International Tables Vol C Tables 4.2.6.8 and 6.1.1.4'
Cl Cl 0.1484 0.1585 'International Tables Vol C Tables 4.2.6.8 and 6.1.1.4'
N N 0.0061 0.0033 'International Tables Vol C Tables 4.2.6.8 and 6.1.1.4'
O O 0.0106 0.0060 'International Tables Vol C Tables 4.2.6.8 and 6.1.1.4'
U U -9.6767 9.6646 'International Tables Vol C Tables 4.2.6.8 and 6.1.1.4'
Y Y -2.7962 3.5667 'International Tables Vol C Tables 4.2.6.8 and 6.1.1.4'

loop_
_geom_angle_atom_site_label_1
_geom_angle_atom_site_label_2
_geom_angle_atom_site_label_3
_geom_angle
_geom_angle_site_symmetry_1
_geom_angle_site_symmetry_3
_geom_angle_publ_flag
O1 U1 O2 174.23(11) . . ?
O1 U1 O2 112.78(10) . 3_666 ?
O1 U1 N3 86.24(11) . . ?
O1 U1 N4 84.62(10) . . ?
O1 U1 N5 80.10(10) . . ?
O1 U1 N6 83.08(10) . . ?
O2 U1 O2 72.60(11) . 3_666 ?
O2 U1 N3 90.67(10) . . ?
O2 U1 N3 140.43(10) 3_666 . ?
O2 U1 N4 98.84(10) . . ?
O2 U1 N4 78.24(10) 3_666 . ?
O2 U1 N5 144.26(10) 3_666 . ?
O2 U1 N5 94.28(10) . . ?
O2 U1 N6 96.11(10) . . ?
O2 U1 N6 79.73(10) 3_666 . ?
N3 U1 N4 69.05(10) . . ?
N3 U1 N5 70.42(10) . . ?
N3 U1 N6 138.77(10) . . ?
N4 U1 N6 148.21(10) . . ?
N5 U1 N4 137.36(10) . . ?
N5 U1 N6 68.54(10) . . ?
Cl1 Y1 N5 124.36(7) . . ?
O1 Y1 Cl1 78.49(7) . . ?
O1 Y1 N5 69.14(9) . . ?
O1 Y1 N7 79.78(10) . . ?
O1 Y1 N1 124.91(10) . . ?
O1 Y1 N2 150.36(10) . . ?
O1 Y1 N8 123.41(10) . . ?
N7 Y1 Cl1 97.73(8) . . ?
N7 Y1 N5 118.44(10) . . ?
N7 Y1 N2 77.04(10) . . ?
N7 Y1 N8 156.30(11) . . ?
N1 Y1 Cl1 155.55(8) . . ?
N1 Y1 N5 75.63(10) . . ?
N1 Y1 N7 81.55(11) . . ?
N1 Y1 N2 69.38(11) . . ?
N1 Y1 N8 87.45(11) . . ?
N2 Y1 Cl1 86.56(8) . . ?
N2 Y1 N5 139.07(10) . . ?
N8 Y1 Cl1 83.76(8) . . ?
N8 Y1 N5 78.43(10) . . ?
N8 Y1 N2 79.45(11) . . ?
U1 O1 Y1 122.23(12) . . ?
U1 O2 U1 107.41(11) . 3_666 ?
C26 N3 U1 138.5(2) . . ?
C26 N3 C29 105.6(3) . . ?
C29 N3 U1 114.3(2) . . ?
C31 N4 U1 126.1(2) . . ?
C30 N4 U1 112.8(2) . . ?
C30 N4 C31 121.0(3) . . ?
U1 N5 Y1 86.81(9) . . ?
C18 N5 U1 111.2(2) . . ?
C18 N5 Y1 109.4(2) . . ?
C15 N5 U1 132.5(2) . . ?
C15 N5 Y1 108.6(2) . . ?
C15 N5 C18 105.4(3) . . ?
C20 N6 U1 126.4(2) . . ?
C19 N6 U1 112.6(3) . . ?
C19 N6 C20 120.8(3) . . ?
C37 N7 Y1 126.4(3) . . ?
C37 N7 C41 116.8(4) . . ?
C41 N7 Y1 116.8(3) . . ?
C7 N1 Y1 115.3(2) . . ?
C4 N1 Y1 137.6(2) . . ?
C4 N1 C7 105.9(3) . . ?
C8 N2 Y1 111.2(2) . . ?
C8 N2 C9 115.3(3) . . ?
C9 N2 Y1 133.4(2) . . ?
C42 N8 Y1 122.0(3) . . ?
C46 N8 Y1 120.3(3) . . ?
C46 N8 C42 117.0(4) . . ?
N4 C31 H31 107.1 . . ?
N4 C31 C32 115.8(3) . . ?
N4 C31 C36 109.6(3) . . ?
C32 C31 H31 107.1 . . ?
C32 C31 C36 109.7(3) . . ?
C36 C31 H31 107.1 . . ?
N4 C30 H30 118.8 . . ?
N4 C30 C29 122.5(3) . . ?
C29 C30 H30 118.8 . . ?
N5 C18 C19 121.8(3) . . ?
C17 C18 N5 110.1(3) . . ?
C17 C18 C19 127.6(4) . . ?
N6 C20 H20 107.1 . . ?
N6 C20 C21 115.3(3) . . ?
N6 C20 C25 109.3(3) . . ?
C21 C20 H20 107.1 . . ?
C25 C20 H20 107.1 . . ?
C25 C20 C21 110.4(3) . . ?
N5 C15 C3 124.6(3) . . ?
N5 C15 C16 110.4(3) . . ?
C16 C15 C3 124.8(3) . . ?
N3 C26 C3 125.2(3) . . ?
N3 C26 C27 110.6(3) . . ?
C27 C26 C3 123.8(3) . . ?
N3 C29 C30 120.7(3) . . ?
N3 C29 C28 110.5(3) . . ?
C28 C29 C30 128.8(4) . . ?
C18 C17 H17 126.6 . . ?
C18 C17 C16 106.9(3) . . ?
C16 C17 H17 126.6 . . ?
N6 C19 C18 122.7(4) . . ?
N6 C19 H19 118.6 . . ?
C18 C19 H19 118.6 . . ?
C15 C3 C26 117.0(3) . . ?
C15 C3 C4 106.9(3) . . ?
C15 C3 C2 108.9(3) . . ?
C26 C3 C2 108.2(3) . . ?
C4 C3 C26 104.8(3) . . ?
C4 C3 C2 111.1(3) . . ?
N7 C37 H37 118.3 . . ?
N7 C37 C38 123.3(4) . . ?
C38 C37 H37 118.3 . . ?
C26 C27 H27 126.6 . . ?
C28 C27 C26 106.8(4) . . ?
C28 C27 H27 126.6 . . ?
N1 C7 C8 119.7(4) . . ?
N1 C7 C6 109.7(3) . . ?
C6 C7 C8 130.6(4) . . ?
N1 C4 C3 119.0(3) . . ?
N1 C4 C5 111.1(3) . . ?
C5 C4 C3 129.8(4) . . ?
C15 C16 C17 107.1(3) . . ?
C15 C16 H16 126.4 . . ?
C17 C16 H16 126.4 . . ?
C20 C21 H21A 109.3 . . ?
C20 C21 H21B 109.3 . . ?
C20 C21 C22 111.5(3) . . ?
H21A C21 H21B 108.0 . . ?
C22 C21 H21A 109.3 . . ?
C22 C21 H21B 109.3 . . ?
C31 C32 H32A 109.4 . . ?
C31 C32 H32B 109.4 . . ?
C31 C32 C33 111.1(4) . . ?
H32A C32 H32B 108.0 . . ?
C33 C32 H32A 109.4 . . ?
C33 C32 H32B 109.4 . . ?
C29 C28 H28 126.8 . . ?
C27 C28 C29 106.5(4) . . ?
C27 C28 H28 126.8 . . ?
C3 C2 H2A 109.0 . . ?
C3 C2 H2B 109.0 . . ?
H2A C2 H2B 107.8 . . ?
C1 C2 C3 112.8(3) . . ?
C1 C2 H2A 109.0 . . ?
C1 C2 H2B 109.0 . . ?
C20 C25 H25A 109.7 . . ?
C20 C25 H25B 109.7 . . ?
C20 C25 C24 110.0(3) . . ?
H25A C25 H25B 108.2 . . ?
C24 C25 H25A 109.7 . . ?
C24 C25 H25B 109.7 . . ?
N2 C8 C7 123.4(4) . . ?
N2 C8 H8 118.3 . . ?
C7 C8 H8 118.3 . . ?
C4 C5 H5 126.8 . . ?
C4 C5 C6 106.5(4) . . ?
C6 C5 H5 126.8 . . ?
C31 C36 H36A 109.4 . . ?
C31 C36 H36B 109.4 . . ?
C31 C36 C35 111.1(4) . . ?
H36A C36 H36B 108.0 . . ?
C35 C36 H36A 109.4 . . ?
C35 C36 H36B 109.4 . . ?
N8 C42 H42 118.5 . . ?
N8 C42 C43 122.9(4) . . ?
C43 C42 H42 118.5 . . ?
C21 C22 H22A 109.4 . . ?
C21 C22 H22B 109.4 . . ?
H22A C22 H22B 108.0 . . ?
C23 C22 C21 111.3(3) . . ?
C23 C22 H22A 109.4 . . ?
C23 C22 H22B 109.4 . . ?
C2 C1 H1A 109.5 . . ?
C2 C1 H1B 109.5 . . ?
C2 C1 H1C 109.5 . . ?
H1A C1 H1B 109.5 . . ?
H1A C1 H1C 109.5 . . ?
H1B C1 H1C 109.5 . . ?
C7 C6 C5 106.8(3) . . ?
C7 C6 H6 126.6 . . ?
C5 C6 H6 126.6 . . ?
N2 C9 H9 107.8 . . ?
N2 C9 C14 111.3(3) . . ?
N2 C9 C10 110.3(3) . . ?
C14 C9 H9 107.8 . . ?
C14 C9 C10 111.7(4) . . ?
C10 C9 H9 107.8 . . ?
C37 C38 H38 120.4 . . ?
C39 C38 C37 119.1(4) . . ?
C39 C38 H38 120.4 . . ?
N7 C41 H41 118.2 . . ?
N7 C41 C40 123.5(4) . . ?
C40 C41 H41 118.2 . . ?
C41 C40 H40 120.6 . . ?
C41 C40 C39 118.8(4) . . ?
C39 C40 H40 120.6 . . ?
N8 C46 H46 118.2 . . ?
N8 C46 C45 123.6(4) . . ?
C45 C46 H46 118.2 . . ?
H34A C34 H34B 108.1 . . ?
C33 C34 H34A 109.6 . . ?
C33 C34 H34B 109.6 . . ?
C33 C34 C35 110.1(4) . . ?
C35 C34 H34A 109.6 . . ?
C35 C34 H34B 109.6 . . ?
C32 C33 H33A 109.4 . . ?
C32 C33 H33B 109.4 . . ?
C34 C33 C32 111.4(4) . . ?
C34 C33 H33A 109.4 . . ?
C34 C33 H33B 109.4 . . ?
H33A C33 H33B 108.0 . . ?
C38 C39 C40 118.4(4) . . ?
C38 C39 H39 120.8 . . ?
C40 C39 H39 120.8 . . ?
C36 C35 H35A 109.3 . . ?
C36 C35 H35B 109.3 . . ?
C34 C35 C36 111.8(4) . . ?
C34 C35 H35A 109.3 . . ?
C34 C35 H35B 109.3 . . ?
H35A C35 H35B 107.9 . . ?
C9 C14 H14A 109.5 . . ?
C9 C14 H14B 109.5 . . ?
C9 C14 C13 110.6(4) . . ?
H14A C14 H14B 108.1 . . ?
C13 C14 H14A 109.5 . . ?
C13 C14 H14B 109.5 . . ?
C22 C23 H23A 109.5 . . ?
C22 C23 H23B 109.5 . . ?
C22 C23 C24 110.6(4) . . ?
H23A C23 H23B 108.1 . . ?
C24 C23 H23A 109.5 . . ?
C24 C23 H23B 109.5 . . ?
C9 C10 H10A 109.6 . . ?
C9 C10 H10B 109.6 . . ?
H10A C10 H10B 108.1 . . ?
C11 C10 C9 110.2(4) . . ?
C11 C10 H10A 109.6 . . ?
C11 C10 H10B 109.6 . . ?
C25 C24 H24A 109.2 . . ?
C25 C24 H24B 109.2 . . ?
C23 C24 C25 111.9(4) . . ?
C23 C24 H24A 109.2 . . ?
C23 C24 H24B 109.2 . . ?
H24A C24 H24B 107.9 . . ?
C43 C44 H44 120.7 . . ?
C45 C44 H44 120.7 . . ?
C45 C44 C43 118.7(4) . . ?
C42 C43 H43 120.5 . . ?
C44 C43 C42 119.0(5) . . ?
C44 C43 H43 120.5 . . ?
C46 C45 C44 118.8(4) . . ?
C46 C45 H45 120.6 . . ?
C44 C45 H45 120.6 . . ?
C10 C11 H11A 109.3 . . ?
C10 C11 H11B 109.3 . . ?
H11A C11 H11B 107.9 . . ?
C12 C11 C10 111.8(4) . . ?
C12 C11 H11A 109.3 . . ?
C12 C11 H11B 109.3 . . ?
C14 C13 H13A 109.3 . . ?
C14 C13 H13B 109.3 . . ?
H13A C13 H13B 108.0 . . ?
C12 C13 C14 111.6(4) . . ?
C12 C13 H13A 109.3 . . ?
C12 C13 H13B 109.3 . . ?
C11 C12 C13 111.8(4) . . ?
C11 C12 H12A 109.3 . . ?
C11 C12 H12B 109.3 . . ?
C13 C12 H12A 109.3 . . ?
C13 C12 H12B 109.3 . . ?
H12A C12 H12B 107.9 . . ?

loop_
_geom_bond_atom_site_label_1
_geom_bond_atom_site_label_2
_geom_bond_distance
_geom_bond_site_symmetry_2
_geom_bond_publ_flag
U1 O1 1.903(3) . ?
U1 O2 2.326(2) 3_666 ?
U1 O2 1.936(3) . ?
U1 N3 2.430(3) . ?
U1 N4 2.553(3) . ?
U1 N5 2.500(3) . ?
U1 N6 2.581(3) . ?
Y1 Cl1 2.6271(10) . ?
Y1 O1 2.231(3) . ?
Y1 N5 2.766(3) . ?
Y1 N7 2.475(3) . ?
Y1 N1 2.377(3) . ?
Y1 N2 2.558(3) . ?
Y1 N8 2.490(3) . ?
N3 C26 1.359(5) . ?
N3 C29 1.389(5) . ?
N4 C31 1.478(5) . ?
N4 C30 1.291(5) . ?
N5 C18 1.398(5) . ?
N5 C15 1.372(5) . ?
N6 C20 1.475(5) . ?
N6 C19 1.290(5) . ?
N7 C37 1.334(5) . ?
N7 C41 1.338(5) . ?
N1 C7 1.390(5) . ?
N1 C4 1.357(5) . ?
N2 C8 1.286(5) . ?
N2 C9 1.472(5) . ?
N8 C42 1.348(5) . ?
N8 C46 1.336(5) . ?
C31 H31 1.0000 . ?
C31 C32 1.522(5) . ?
C31 C36 1.523(6) . ?
C30 H30 0.9500 . ?
C30 C29 1.420(5) . ?
C18 C17 1.380(5) . ?
C18 C19 1.418(5) . ?
C20 H20 1.0000 . ?
C20 C21 1.525(5) . ?
C20 C25 1.521(6) . ?
C15 C3 1.518(5) . ?
C15 C16 1.387(5) . ?
C26 C3 1.522(5) . ?
C26 C27 1.402(5) . ?
C29 C28 1.390(5) . ?
C17 H17 0.9500 . ?
C17 C16 1.396(5) . ?
C19 H19 0.9500 . ?
C3 C4 1.518(5) . ?
C3 C2 1.542(5) . ?
C37 H37 0.9500 . ?
C37 C38 1.382(6) . ?
C27 H27 0.9500 . ?
C27 C28 1.390(6) . ?
C7 C8 1.413(6) . ?
C7 C6 1.394(6) . ?
C4 C5 1.391(6) . ?
C16 H16 0.9500 . ?
C21 H21A 0.9900 . ?
C21 H21B 0.9900 . ?
C21 C22 1.533(6) . ?
C32 H32A 0.9900 . ?
C32 H32B 0.9900 . ?
C32 C33 1.531(6) . ?
C28 H28 0.9500 . ?
C2 H2A 0.9900 . ?
C2 H2B 0.9900 . ?
C2 C1 1.522(6) . ?
C25 H25A 0.9900 . ?
C25 H25B 0.9900 . ?
C25 C24 1.532(6) . ?
C8 H8 0.9500 . ?
C5 H5 0.9500 . ?
C5 C6 1.395(6) . ?
C36 H36A 0.9900 . ?
C36 H36B 0.9900 . ?
C36 C35 1.529(6) . ?
C42 H42 0.9500 . ?
C42 C43 1.382(6) . ?
C22 H22A 0.9900 . ?
C22 H22B 0.9900 . ?
C22 C23 1.506(6) . ?
C1 H1A 0.9800 . ?
C1 H1B 0.9800 . ?
C1 H1C 0.9800 . ?
C6 H6 0.9500 . ?
C9 H9 1.0000 . ?
C9 C14 1.514(6) . ?
C9 C10 1.527(6) . ?
C38 H38 0.9500 . ?
C38 C39 1.364(7) . ?
C41 H41 0.9500 . ?
C41 C40 1.370(6) . ?
C40 H40 0.9500 . ?
C40 C39 1.388(7) . ?
C46 H46 0.9500 . ?
C46 C45 1.379(6) . ?
C34 H34A 0.9900 . ?
C34 H34B 0.9900 . ?
C34 C33 1.513(6) . ?
C34 C35 1.519(6) . ?
C33 H33A 0.9900 . ?
C33 H33B 0.9900 . ?
C39 H39 0.9500 . ?
C35 H35A 0.9900 . ?
C35 H35B 0.9900 . ?
C14 H14A 0.9900 . ?
C14 H14B 0.9900 . ?
C14 C13 1.532(6) . ?
C23 H23A 0.9900 . ?
C23 H23B 0.9900 . ?
C23 C24 1.514(6) . ?
C10 H10A 0.9900 . ?
C10 H10B 0.9900 . ?
C10 C11 1.523(6) . ?
C24 H24A 0.9900 . ?
C24 H24B 0.9900 . ?
C44 H44 0.9500 . ?
C44 C43 1.380(7) . ?
C44 C45 1.379(7) . ?
C43 H43 0.9500 . ?
C45 H45 0.9500 . ?
C11 H11A 0.9900 . ?
C11 H11B 0.9900 . ?
C11 C12 1.500(8) . ?
C13 H13A 0.9900 . ?
C13 H13B 0.9900 . ?
C13 C12 1.525(8) . ?
C12 H12A 0.9900 . ?
C12 H12B 0.9900 . ?

loop_
_geom_torsion_atom_site_label_1
_geom_torsion_atom_site_label_2
_geom_torsion_atom_site_label_3
_geom_torsion_atom_site_label_4
_geom_torsion
_geom_torsion_site_symmetry_1
_geom_torsion_site_symmetry_2
_geom_torsion_site_symmetry_3
_geom_torsion_site_symmetry_4
_geom_torsion_publ_flag
U1 N3 C26 C3 -24.0(6) . . . . ?
U1 N3 C26 C27 163.2(3) . . . . ?
U1 N3 C29 C30 9.9(4) . . . . ?
U1 N3 C29 C28 -167.7(3) . . . . ?
U1 N4 C31 C32 -171.8(3) . . . . ?
U1 N4 C31 C36 63.6(4) . . . . ?
U1 N4 C30 C29 -0.9(5) . . . . ?
U1 N5 C18 C17 152.5(3) . . . . ?
U1 N5 C18 C19 -19.8(4) . . . . ?
U1 N5 C15 C3 42.3(5) . . . . ?
U1 N5 C15 C16 -142.3(3) . . . . ?
U1 N6 C20 C21 171.3(2) . . . . ?
U1 N6 C20 C25 -63.6(4) . . . . ?
U1 N6 C19 C18 4.4(4) . . . . ?
Y1 N5 C18 C17 -113.3(3) . . . . ?
Y1 N5 C18 C19 74.4(4) . . . . ?
Y1 N5 C15 C3 -60.9(4) . . . . ?
Y1 N5 C15 C16 114.5(3) . . . . ?
Y1 N7 C37 C38 -176.7(3) . . . . ?
Y1 N7 C41 C40 175.6(4) . . . . ?
Y1 N1 C7 C8 10.9(5) . . . . ?
Y1 N1 C7 C6 -169.3(3) . . . . ?
Y1 N1 C4 C3 -10.9(6) . . . . ?
Y1 N1 C4 C5 165.4(3) . . . . ?
Y1 N2 C8 C7 -3.9(5) . . . . ?
Y1 N2 C9 C14 -63.8(4) . . . . ?
Y1 N2 C9 C10 60.8(5) . . . . ?
Y1 N8 C42 C43 167.5(3) . . . . ?
Y1 N8 C46 C45 -168.8(3) . . . . ?
N3 C26 C3 C15 16.2(5) . . . . ?
N3 C26 C3 C4 -101.9(4) . . . . ?
N3 C26 C3 C2 139.6(4) . . . . ?
N3 C26 C27 C28 0.3(5) . . . . ?
N3 C29 C28 C27 -0.4(5) . . . . ?
N4 C31 C32 C33 178.5(3) . . . . ?
N4 C31 C36 C35 -175.5(4) . . . . ?
N4 C30 C29 N3 -6.2(6) . . . . ?
N4 C30 C29 C28 170.9(4) . . . . ?
N5 C18 C17 C16 -2.6(4) . . . . ?
N5 C18 C19 N6 11.0(6) . . . . ?
N5 C15 C3 C26 -26.1(5) . . . . ?
N5 C15 C3 C4 90.9(4) . . . . ?
N5 C15 C3 C2 -149.1(4) . . . . ?
N5 C15 C16 C17 1.2(4) . . . . ?
N6 C20 C21 C22 -179.5(3) . . . . ?
N6 C20 C25 C24 175.8(3) . . . . ?
N7 C37 C38 C39 1.4(7) . . . . ?
N7 C41 C40 C39 1.1(8) . . . . ?
N1 C7 C8 N2 -4.5(6) . . . . ?
N1 C7 C6 C5 0.1(5) . . . . ?
N1 C4 C5 C6 0.4(5) . . . . ?
N2 C9 C14 C13 179.6(3) . . . . ?
N2 C9 C10 C11 179.1(4) . . . . ?
N8 C42 C43 C44 1.3(7) . . . . ?
N8 C46 C45 C44 0.9(7) . . . . ?
C31 N4 C30 C29 176.2(3) . . . . ?
C31 C32 C33 C34 57.5(5) . . . . ?
C31 C36 C35 C34 -56.4(6) . . . . ?
C30 N4 C31 C32 11.6(5) . . . . ?
C30 N4 C31 C36 -113.0(4) . . . . ?
C30 C29 C28 C27 -177.8(4) . . . . ?
C18 N5 C15 C3 -178.1(3) . . . . ?
C18 N5 C15 C16 -2.8(4) . . . . ?
C18 C17 C16 C15 0.8(4) . . . . ?
C20 N6 C19 C18 -179.7(3) . . . . ?
C20 C21 C22 C23 -55.6(5) . . . . ?
C20 C25 C24 C23 57.3(5) . . . . ?
C15 N5 C18 C17 3.3(4) . . . . ?
C15 N5 C18 C19 -169.0(3) . . . . ?
C15 C3 C4 N1 -43.4(4) . . . . ?
C15 C3 C4 C5 141.1(4) . . . . ?
C15 C3 C2 C1 64.9(4) . . . . ?
C26 N3 C29 C30 178.2(3) . . . . ?
C26 N3 C29 C28 0.6(4) . . . . ?
C26 C3 C4 N1 81.4(4) . . . . ?
C26 C3 C4 C5 -94.2(5) . . . . ?
C26 C3 C2 C1 -63.2(4) . . . . ?
C26 C27 C28 C29 0.1(4) . . . . ?
C29 N3 C26 C3 172.2(3) . . . . ?
C29 N3 C26 C27 -0.6(4) . . . . ?
C17 C18 C19 N6 -159.8(4) . . . . ?
C19 N6 C20 C21 -4.1(5) . . . . ?
C19 N6 C20 C25 121.1(4) . . . . ?
C19 C18 C17 C16 169.1(4) . . . . ?
C3 C15 C16 C17 176.6(3) . . . . ?
C3 C26 C27 C28 -172.6(3) . . . . ?
C3 C4 C5 C6 176.2(4) . . . . ?
C37 N7 C41 C40 -2.1(7) . . . . ?
C37 C38 C39 C40 -2.4(7) . . . . ?
C27 C26 C3 C15 -171.9(4) . . . . ?
C27 C26 C3 C4 70.0(5) . . . . ?
C27 C26 C3 C2 -48.5(5) . . . . ?
C7 N1 C4 C3 -176.7(3) . . . . ?
C7 N1 C4 C5 -0.4(4) . . . . ?
C4 N1 C7 C8 -179.6(3) . . . . ?
C4 N1 C7 C6 0.2(4) . . . . ?
C4 C3 C2 C1 -177.7(3) . . . . ?
C4 C5 C6 C7 -0.3(5) . . . . ?
C16 C15 C3 C26 159.2(4) . . . . ?
C16 C15 C3 C4 -83.8(4) . . . . ?
C16 C15 C3 C2 36.2(5) . . . . ?
C21 C20 C25 C24 -56.2(5) . . . . ?
C21 C22 C23 C24 55.3(5) . . . . ?
C32 C31 C36 C35 56.3(5) . . . . ?
C2 C3 C4 N1 -162.1(3) . . . . ?
C2 C3 C4 C5 22.4(6) . . . . ?
C25 C20 C21 C22 56.0(4) . . . . ?
C8 N2 C9 C14 115.4(4) . . . . ?
C8 N2 C9 C10 -120.0(4) . . . . ?
C8 C7 C6 C5 179.8(4) . . . . ?
C36 C31 C32 C33 -56.9(5) . . . . ?
C42 N8 C46 C45 1.1(6) . . . . ?
C22 C23 C24 C25 -56.7(5) . . . . ?
C6 C7 C8 N2 175.8(4) . . . . ?
C9 N2 C8 C7 176.8(4) . . . . ?
C9 C14 C13 C12 -54.1(6) . . . . ?
C9 C10 C11 C12 55.9(5) . . . . ?
C41 N7 C37 C38 0.8(6) . . . . ?
C41 C40 C39 C38 1.2(7) . . . . ?
C46 N8 C42 C43 -2.2(6) . . . . ?
C33 C34 C35 C36 55.5(6) . . . . ?
C35 C34 C33 C32 -55.9(5) . . . . ?
C14 C9 C10 C11 -56.6(5) . . . . ?
C14 C13 C12 C11 54.1(6) . . . . ?
C10 C9 C14 C13 55.8(5) . . . . ?
C10 C11 C12 C13 -55.1(5) . . . . ?
C43 C44 C45 C46 -1.9(7) . . . . ?
C45 C44 C43 C42 0.8(7) . . . . ?

loop_
_smtbx_masks_void_nr
_smtbx_masks_void_average_x
_smtbx_masks_void_average_y
_smtbx_masks_void_average_z
_smtbx_masks_void_volume
_smtbx_masks_void_count_electrons
_smtbx_masks_void_content
1 0.000 0.000 0.500 475.8 77.8 '3 pyridines'
2 -0.020 0.454 0.696 41.5 0.0 ?
3 0.020 0.546 0.304 41.5 0.0 ?
4 0.500 0.500 0.000 475.8 77.8 '3 pyridines'
5 0.480 0.046 0.196 41.5 0.0 ?
6 0.520 0.954 0.804 41.5 0.0 ?
